data_7248893
loop_
_publ_author_name
'Rakhmanova, Mariana'
'Sukhikh, Taisiya'
'Kovalenko, Ekaterina'

_publ_section_title
;
 Highly tunable emission properties of solid-state supramolecular
 compounds based on Eu mixed-lanthanide complexes and cucurbit[6]uril
;
_journal_issue 29
_journal_name_full CrystEngComm
_journal_page_first 3954
_journal_page_last 3963
_journal_paper_doi 10.1039/D4CE00375F
_journal_volume 26
_journal_year 2024
_chemical_formula_moiety 'C36 H56 Eu N26 O28 Sm, 5(N O3), 6(H2 O)'
_chemical_formula_sum 'C36 H68 Eu N31 O49 Sm'
_chemical_formula_weight 2021.52
_space_group_crystal_system monoclinic
_space_group_IT_number 14
_space_group_name_Hall '-P 2yn'
_space_group_name_H-M_alt 'P 1 21/n 1'
_atom_sites_solution_hydrogens mixed
_atom_sites_solution_primary dual
_audit_creation_date 2024-02-29
_audit_creation_method
;
Olex2 1.5
(compiled 2023.08.24 svn.re1ec1418 for OlexSys, GUI svn.r6817)
;
_audit_update_record
;
2024-03-01 deposited with the CCDC.	2024-06-14 downloaded from the CCDC.
;
_cell_angle_alpha 90
_cell_angle_beta 105.6825(13)
_cell_angle_gamma 90
_cell_formula_units_Z 2
_cell_length_a 14.4200(5)
_cell_length_b 13.5890(4)
_cell_length_c 17.9538(6)
_cell_measurement_reflns_used 9909
_cell_measurement_temperature 150(2)
_cell_measurement_theta_max 30.94
_cell_measurement_theta_min 2.36
_cell_volume 3387.14(19)
_computing_cell_refinement 'Bruker SAINT'
_computing_data_collection 'Bruker APEX3'
_computing_data_reduction 'Bruker SAINT'
_computing_molecular_graphics 'Olex2 1.5 (Dolomanov et al., 2009)'
_computing_publication_material 'Olex2 1.5 (Dolomanov et al., 2009)'
_computing_structure_refinement 'SHELXL 2014/7 (Sheldrick, 2015)'
_computing_structure_solution 'SHELXT  (Sheldrick, 2015)'
_diffrn_ambient_temperature 150(2)
_diffrn_detector PIXEL
_diffrn_detector_area_resol_mean 7.41
_diffrn_detector_type 'Bruker PHOTON III area detector'
_diffrn_measured_fraction_theta_full 1.000
_diffrn_measured_fraction_theta_max 1.000
_diffrn_measurement_device 'three-circle diffractometer'
_diffrn_measurement_device_type 'Bruker D8 Venture diffractometer'
_diffrn_measurement_method '\w and \f scans'
_diffrn_radiation_monochromator 'Incoatec HELIOS multilayer mirrors'
_diffrn_radiation_type MoK\a
_diffrn_radiation_wavelength 0.71073
_diffrn_reflns_av_R_equivalents 0.0517
_diffrn_reflns_av_unetI/netI 0.0382
_diffrn_reflns_Laue_measured_fraction_full 1.000
_diffrn_reflns_Laue_measured_fraction_max 1.000
_diffrn_reflns_limit_h_max 20
_diffrn_reflns_limit_h_min -20
_diffrn_reflns_limit_k_max 19
_diffrn_reflns_limit_k_min -19
_diffrn_reflns_limit_l_max 25
_diffrn_reflns_limit_l_min -22
_diffrn_reflns_number 65540
_diffrn_reflns_point_group_measured_fraction_full 1.000
_diffrn_reflns_point_group_measured_fraction_max 1.000
_diffrn_reflns_theta_full 25.242
_diffrn_reflns_theta_max 30.507
_diffrn_reflns_theta_min 1.614
_diffrn_source 'Incoatec IuS3.0 microfocus X-ray tube'
_diffrn_source_current 1.4
_diffrn_source_power 0.07
_diffrn_source_voltage 50.0
_exptl_absorpt_coefficient_mu 1.916
_exptl_absorpt_correction_T_max 0.7462
_exptl_absorpt_correction_T_min 0.5666
_exptl_absorpt_correction_type multi-scan
_exptl_absorpt_process_details
;
SADABS-2016/2 (Bruker,2016/2) was used for absorption correction.
wR2(int) was 0.1044 before and 0.0588 after correction.
The Ratio of minimum to maximum transmission is 0.7593.
The \l/2 correction factor is Not present.
;
_exptl_crystal_colour colourless
_exptl_crystal_colour_primary colourless
_exptl_crystal_density_diffrn 1.982
_exptl_crystal_description prism
_exptl_crystal_F_000 2036
_exptl_crystal_preparation Luminescent
_exptl_crystal_size_max 0.32
_exptl_crystal_size_mid 0.21
_exptl_crystal_size_min 0.08
_refine_diff_density_max 0.712
_refine_diff_density_min -0.928
_refine_diff_density_rms 0.101
_refine_ls_extinction_method none
_refine_ls_goodness_of_fit_ref 1.030
_refine_ls_hydrogen_treatment constr
_refine_ls_matrix_type full
_refine_ls_number_parameters 595
_refine_ls_number_reflns 10354
_refine_ls_number_restraints 117
_refine_ls_restrained_S_all 1.030
_refine_ls_R_factor_all 0.0425
_refine_ls_R_factor_gt 0.0295
_refine_ls_shift/su_max 0.009
_refine_ls_shift/su_mean 0.000
_refine_ls_structure_factor_coef Fsqd
_refine_ls_weighting_details 'w=1/[\s^2^(Fo^2^)+(0.0306P)^2^+2.7616P] where P=(Fo^2^+2Fc^2^)/3'
_refine_ls_weighting_scheme calc
_refine_ls_wR_factor_gt 0.0675
_refine_ls_wR_factor_ref 0.0714
_reflns_Friedel_coverage 0.000
_reflns_number_gt 8411
_reflns_number_total 10354
_reflns_threshold_expression 'I > 2\s(I)'
_cod_data_source_file d4ce00375f2.cif
_cod_data_source_block km789-3
_cod_depositor_comments 'Adding full bibliography for 7248890--7248896.cif.'
_cod_database_code 7248893
_shelx_shelxl_version_number 2014/7
_shelx_space_group_comment
;
The symmetry employed for this shelxl refinement is uniquely defined
by the following loop, which should always be used as a source of
symmetry information in preference to the above space-group names.
They are only intended as comments.
;
_shelx_estimated_absorpt_t_max 0.862
_shelx_estimated_absorpt_t_min 0.579
_olex2_refinement_description
;
1. Fixed Uiso
 At 1.2 times of:
  All C(H) groups, All C(H,H) groups
 At 1.5 times of:
  All O(H,H) groups, All O(H,H,H,H) groups
2. Shared sites
{Eu1, Sm1}
3. Restrained distances
 H3WB-H26A_$1
 2.1 with sigma of 0.02
 N4-O41N \\sim N4-O42N \\sim N4-O43N \\sim N5-O51N \\sim N5-O52N \\sim N5-O53N
 with sigma of 0.01
 O41N-O42N \\sim O42N-O43N \\sim O43N-O41N \\sim O51N-O52N \\sim O52N-O53N
\\sim O53N-O51N
 with sigma of 0.01
4. Restrained planarity
 N4, O41N, O42N, O43N
 with sigma of 0.02
 N5, O51N, O52N, O53N
 with sigma of 0.02
5. Uiso/Uaniso restraints and constraints
N4 \\sim O41N \\sim O42N \\sim O43N \\sim N5 \\sim O51N \\sim O52N \\sim O53N:
within 2A with sigma of 0.01 and sigma for terminal atoms of 0.01 within 2A
Uanis(Eu1) = Uanis(Sm1)
6. Others
 Fixed Sof: Eu1(0.5) H1MA(0.5) H1MB(0.5) H1MC(0.5) H1MD(0.5) H2MA(0.5)
 H2MB(0.5) H2MC(0.5) H2MD(0.5) H3MA(0.5) H3MB(0.5) H3MC(0.5) H3MD(0.5)
 H4MA(0.5) H4MB(0.5) H4MC(0.5) H4MD(0.5) H5MA(0.5) H5MB(0.5) H5MC(0.5)
 H5MD(0.5) N4(0.25) O41N(0.25) O42N(0.25) O43N(0.25) N5(0.25) O51N(0.25)
 O52N(0.25) O53N(0.25) Sm1(0.5)
7.a Riding coordinates:
 O1M(H1MA,H1MB), O1M(H1MC,H1MD), O2M(H2MA,H2MB), O2M(H2MC,H2MD), O3M(H3MA,
 H3MB), O3M(H3MC,H3MD), O4M(H4MA,H4MB), O4M(H4MC,H4MD), O5M(H5MA,H5MB),
 O5M(H5MC,H5MD)
7.b Free rotating group:
 O1W(H1WA,H1WB), O2W(H2WA,H2WB), O3W(H3WA,H3WB)
7.c Ternary CH refined with riding coordinates:
 C13(H13), C14(H14), C23(H23), C24(H24), C33(H33), C34(H34)
7.d Secondary CH2 refined with riding coordinates:
 C15(H15A,H15B), C16(H16A,H16B), C25(H25A,H25B), C26(H26A,H26B), C35(H35A,
 H35B), C36(H36A,H36B)
;
_olex2_submission_special_instructions 'No special instructions were received'

loop_
_space_group_symop_operation_xyz
'x, y, z'
'-x+1/2, y+1/2, -z+1/2'
'-x, -y, -z'
'x-1/2, -y-1/2, z-1/2'

loop_
_atom_site_label
_atom_site_type_symbol
_atom_site_fract_x
_atom_site_fract_y
_atom_site_fract_z
_atom_site_U_iso_or_equiv
_atom_site_adp_type
_atom_site_occupancy
_atom_site_site_symmetry_order
_atom_site_calc_flag
_atom_site_refinement_flags_posn
_atom_site_refinement_flags_adp
_atom_site_refinement_flags_occupancy
_atom_site_disorder_assembly
_atom_site_disorder_group
Eu1 Eu 0.58355(2) 0.46564(2) 0.21986(2) 0.01536(4) Uani 0.5 1 d . . P A 1
O1M O 0.66359(13) 0.30051(13) 0.23202(11) 0.0254(4) Uani 1 1 d . . . . .
H1MA H 0.6339 0.2477 0.2405 0.038 Uiso 0.5 1 d R U P A 1
H1MB H 0.7198 0.2797 0.2296 0.038 Uiso 0.5 1 d R U P A 1
H1MC H 0.6339 0.2477 0.2405 0.038 Uiso 0.5 1 d R U P A 2
H1MD H 0.7198 0.2797 0.2296 0.038 Uiso 0.5 1 d R U P A 2
O2M O 0.50819(13) 0.39077(14) 0.30958(11) 0.0269(4) Uani 1 1 d . . . . .
H2MA H 0.5374 0.3357 0.3259 0.040 Uiso 0.5 1 d R U P A 1
H2MB H 0.4499 0.3734 0.2851 0.040 Uiso 0.5 1 d R U P A 1
H2MC H 0.5374 0.3357 0.3259 0.040 Uiso 0.5 1 d R U P A 2
H2MD H 0.4499 0.3734 0.2851 0.040 Uiso 0.5 1 d R U P A 2
O3M O 0.41721(13) 0.52038(14) 0.18277(10) 0.0269(4) Uani 1 1 d . . . . .
H3MA H 0.3844 0.5466 0.2118 0.040 Uiso 0.5 1 d R U P A 1
H3MB H 0.3769 0.5180 0.1369 0.040 Uiso 0.5 1 d R U P A 1
H3MC H 0.3844 0.5466 0.2118 0.040 Uiso 0.5 1 d R U P A 2
H3MD H 0.3769 0.5180 0.1369 0.040 Uiso 0.5 1 d R U P A 2
O4M O 0.58218(16) 0.60123(14) 0.13095(11) 0.0345(5) Uani 1 1 d . . . . .
H4MA H 0.6023 0.5917 0.0900 0.052 Uiso 0.5 1 d R U P A 1
H4MB H 0.5654 0.6629 0.1284 0.052 Uiso 0.5 1 d R U P A 1
H4MC H 0.6023 0.5917 0.0900 0.052 Uiso 0.5 1 d R U P A 2
H4MD H 0.5654 0.6629 0.1284 0.052 Uiso 0.5 1 d R U P A 2
O5M O 0.74391(13) 0.49445(14) 0.20700(10) 0.0240(4) Uani 1 1 d . . . . .
H5MA H 0.7411 0.5036 0.1585 0.036 Uiso 0.5 1 d R U P A 1
H5MB H 0.7783 0.4414 0.2197 0.036 Uiso 0.5 1 d R U P A 1
H5MC H 0.7411 0.5036 0.1585 0.036 Uiso 0.5 1 d R U P A 2
H5MD H 0.7783 0.4414 0.2197 0.036 Uiso 0.5 1 d R U P A 2
O11 O 0.57875(12) 0.61358(12) 0.28938(9) 0.0200(3) Uani 1 1 d . . . . .
O12 O 0.65913(14) 0.79467(15) 0.61037(10) 0.0293(4) Uani 1 1 d . . . . .
C11 C 0.60574(17) 0.68010(17) 0.33748(13) 0.0164(4) Uani 1 1 d . . . . .
C12 C 0.65602(19) 0.79189(19) 0.54181(15) 0.0227(5) Uani 1 1 d . . . . .
C13 C 0.60283(18) 0.82121(18) 0.40917(14) 0.0200(5) Uani 1 1 d . . . . .
H13 H 0.5983 0.8871 0.3837 0.024 Uiso 1 1 calc R U . . .
C14 C 0.70708(18) 0.78020(18) 0.42939(14) 0.0194(5) Uani 1 1 d . . . . .
H14 H 0.7538 0.8303 0.4207 0.023 Uiso 1 1 calc R U . . .
N11 N 0.54718(14) 0.74695(14) 0.35698(11) 0.0174(4) Uani 1 1 d . . . . .
N12 N 0.69851(14) 0.69786(15) 0.37721(11) 0.0187(4) Uani 1 1 d . . . . .
N13 N 0.72570(16) 0.75473(16) 0.51074(12) 0.0229(4) Uani 1 1 d . . . . .
N14 N 0.58258(15) 0.82700(16) 0.48316(12) 0.0219(4) Uani 1 1 d . . . . .
C15 C 0.77806(17) 0.63625(18) 0.37181(14) 0.0194(5) Uani 1 1 d . . . . .
H15A H 0.7641 0.6088 0.3189 0.023 Uiso 1 1 calc R U . . .
H15B H 0.8368 0.6773 0.3804 0.023 Uiso 1 1 calc R U . . .
C16 C 0.81805(19) 0.7214(2) 0.55859(15) 0.0246(5) Uani 1 1 d . . . . .
H16A H 0.8263 0.7450 0.6122 0.030 Uiso 1 1 calc R U . . .
H16B H 0.8698 0.7510 0.5393 0.030 Uiso 1 1 calc R U . . .
O21 O 0.70130(12) 0.44140(13) 0.34817(10) 0.0202(3) Uani 1 1 d . . . . .
O22 O 0.81475(14) 0.58591(15) 0.68303(10) 0.0294(4) Uani 1 1 d . . . . .
C21 C 0.75784(16) 0.46614(18) 0.40954(14) 0.0184(4) Uani 1 1 d . . . . .
C22 C 0.82688(17) 0.5573(2) 0.62121(15) 0.0240(5) Uani 1 1 d . . . . .
C23 C 0.86310(17) 0.5620(2) 0.50295(14) 0.0213(5) Uani 1 1 d . . . . .
H23 H 0.9280 0.5859 0.5009 0.026 Uiso 1 1 calc R U . . .
C24 C 0.86696(17) 0.4539(2) 0.53159(14) 0.0227(5) Uani 1 1 d . . . . .
H24 H 0.9320 0.4242 0.5375 0.027 Uiso 1 1 calc R U . . .
N21 N 0.79651(15) 0.55666(15) 0.42651(12) 0.0201(4) Uani 1 1 d . . . . .
N22 N 0.79353(15) 0.40495(16) 0.47085(12) 0.0207(4) Uani 1 1 d . . . . .
N23 N 0.84521(15) 0.46254(17) 0.60468(12) 0.0237(4) Uani 1 1 d . . . . .
N24 N 0.82830(15) 0.61526(17) 0.55962(12) 0.0233(4) Uani 1 1 d . . . . .
C25 C 0.78140(18) 0.29886(19) 0.46492(15) 0.0223(5) Uani 1 1 d . . . . .
H25A H 0.7572 0.2807 0.4097 0.027 Uiso 1 1 calc R U . . .
H25B H 0.8450 0.2671 0.4854 0.027 Uiso 1 1 calc R U . . .
C26 C 0.84559(19) 0.3811(2) 0.65647(15) 0.0284(6) Uani 1 1 d . . . . .
H26A H 0.8575 0.4065 0.7099 0.034 Uiso 1 1 calc R U . . .
H26B H 0.8991 0.3361 0.6552 0.034 Uiso 1 1 calc R U . . .
O31 O 0.58683(13) 0.23307(13) 0.40050(10) 0.0237(4) Uani 1 1 d . . . . .
O32 O 0.68663(14) 0.39685(15) 0.72537(10) 0.0283(4) Uani 1 1 d . . . . .
C31 C 0.62580(18) 0.22888(17) 0.46986(15) 0.0205(5) Uani 1 1 d . . . . .
C32 C 0.68819(18) 0.33449(18) 0.67681(14) 0.0212(5) Uani 1 1 d . . . . .
C33 C 0.74361(18) 0.24037(19) 0.58850(14) 0.0219(5) Uani 1 1 d . . . . .
H33 H 0.8008 0.1958 0.6035 0.026 Uiso 1 1 calc R U . . .
C34 C 0.65249(18) 0.19145(18) 0.60161(14) 0.0216(5) Uani 1 1 d . . . . .
H34 H 0.6663 0.1241 0.6244 0.026 Uiso 1 1 calc R U . . .
N31 N 0.71594(15) 0.26122(17) 0.50614(12) 0.0232(4) Uani 1 1 d . . . . .
N32 N 0.58715(15) 0.18869(16) 0.52464(12) 0.0222(4) Uani 1 1 d . . . . .
N33 N 0.62380(15) 0.25889(16) 0.65404(12) 0.0218(4) Uani 1 1 d . . . . .
N34 N 0.75615(15) 0.32656(16) 0.63671(12) 0.0225(4) Uani 1 1 d . . . . .
C35 C 0.5027(2) 0.12714(17) 0.50497(16) 0.0251(5) Uani 1 1 d . . . . .
H35A H 0.5163 0.0664 0.5364 0.030 Uiso 1 1 calc R U . . .
H35B H 0.4895 0.1078 0.4499 0.030 Uiso 1 1 calc R U . . .
C36 C 0.55001(18) 0.23578(19) 0.69121(14) 0.0209(5) Uani 1 1 d . . . . .
H36A H 0.5604 0.2759 0.7388 0.025 Uiso 1 1 calc R U . . .
H36B H 0.5561 0.1657 0.7069 0.025 Uiso 1 1 calc R U . . .
N1 N 0.52377(15) 0.33023(16) 0.08929(12) 0.0225(4) Uani 1 1 d . . . . .
O11N O 0.48083(12) 0.33174(13) 0.14231(10) 0.0231(4) Uani 1 1 d . . . . .
O12N O 0.58173(13) 0.39981(14) 0.08828(10) 0.0261(4) Uani 1 1 d . . . . .
O13N O 0.51113(14) 0.26304(15) 0.04153(12) 0.0336(5) Uani 1 1 d . . . . .
N2 N 0.77446(16) 0.03134(15) 0.49351(12) 0.0211(4) Uani 1 1 d . . . . .
O21N O 0.71258(14) 0.02811(14) 0.42953(11) 0.0293(4) Uani 1 1 d . . . . .
O22N O 0.85408(14) 0.07069(16) 0.49963(11) 0.0307(4) Uani 1 1 d . . . . .
O23N O 0.75480(17) -0.00195(18) 0.55202(12) 0.0399(5) Uani 1 1 d . . . . .
N3 N 0.92382(15) 0.37063(16) 0.33053(12) 0.0223(4) Uani 1 1 d . . . . .
O31N O 0.86713(14) 0.34414(15) 0.26706(11) 0.0317(4) Uani 1 1 d . . . . .
O32N O 0.94326(15) 0.45886(14) 0.34362(13) 0.0358(5) Uani 1 1 d . . . . .
O33N O 0.95865(16) 0.30774(15) 0.38043(12) 0.0395(5) Uani 1 1 d . . . . .
N4 N 0.4716(10) 0.5197(8) 0.4650(6) 0.087(3) Uani 0.25 1 d D U P B -1
O41N O 0.5351(12) 0.5193(10) 0.4298(10) 0.075(3) Uani 0.25 1 d D U P B -1
O42N O 0.4731(14) 0.5815(9) 0.5150(8) 0.083(3) Uani 0.25 1 d D U P B -1
O43N O 0.4076(10) 0.4562(12) 0.4489(9) 0.096(4) Uani 0.25 1 d D U P B -1
N5 N 0.5465(8) 0.5060(7) 0.5320(6) 0.080(3) Uani 0.25 1 d D U P C -2
O51N O 0.5547(15) 0.5969(8) 0.5317(8) 0.082(3) Uani 0.25 1 d D U P C -2
O52N O 0.5078(13) 0.4683(9) 0.5792(8) 0.072(4) Uani 0.25 1 d D U P C -2
O53N O 0.5754(13) 0.4556(9) 0.4865(9) 0.083(3) Uani 0.25 1 d D U P C -2
O1W O 0.32994(15) 0.32899(16) 0.26601(11) 0.0309(4) Uani 1 1 d G . . . .
H1WA H 0.2918 0.3757 0.2729 0.046 Uiso 1 1 d G U . . .
H1WB H 0.3278 0.2852 0.3008 0.046 Uiso 1 1 d G U . . .
O2W O 0.57178(17) 0.13735(16) 0.25789(13) 0.0373(5) Uani 1 1 d G . . . .
H2WA H 0.5750 0.1321 0.3068 0.056 Uiso 1 1 d G U . . .
H2WB H 0.5762 0.0772 0.2427 0.056 Uiso 1 1 d G U . . .
O3W O 0.3978(3) 0.0177(2) 0.33221(17) 0.0693(9) Uani 1 1 d G . . . .
H3WA H 0.3687 0.0739 0.3315 0.104 Uiso 1 1 d G U . . .
H3WB H 0.3630 -0.0136 0.2920 0.104 Uiso 1 1 d DG U . . .
Sm1 Sm 0.58355(2) 0.46564(2) 0.21986(2) 0.01536(4) Uani 0.5 1 d . . P A 2

loop_
_atom_site_aniso_label
_atom_site_aniso_U_11
_atom_site_aniso_U_22
_atom_site_aniso_U_33
_atom_site_aniso_U_23
_atom_site_aniso_U_13
_atom_site_aniso_U_12
Eu1 0.01470(6) 0.01684(6) 0.01366(6) -0.00201(5) 0.00232(4) -0.00012(4)
O1M 0.0239(9) 0.0211(9) 0.0294(10) -0.0039(8) 0.0045(8) 0.0034(7)
O2M 0.0168(8) 0.0318(10) 0.0300(10) 0.0096(8) 0.0029(7) 0.0007(7)
O3M 0.0213(9) 0.0353(11) 0.0199(9) -0.0094(8) -0.0016(7) 0.0069(8)
O4M 0.0552(14) 0.0269(10) 0.0280(10) 0.0091(8) 0.0225(10) 0.0146(10)
O5M 0.0195(9) 0.0316(9) 0.0196(9) 0.0051(8) 0.0030(7) 0.0003(7)
O11 0.0194(8) 0.0203(8) 0.0182(8) -0.0049(7) 0.0016(7) -0.0010(7)
O12 0.0345(11) 0.0358(11) 0.0182(9) -0.0064(8) 0.0084(8) -0.0066(9)
C11 0.0201(11) 0.0152(10) 0.0140(10) 0.0011(8) 0.0051(8) -0.0029(8)
C12 0.0235(12) 0.0234(12) 0.0212(12) -0.0057(10) 0.0060(10) -0.0092(10)
C13 0.0262(12) 0.0155(11) 0.0186(11) -0.0022(9) 0.0067(9) -0.0056(9)
C14 0.0226(12) 0.0179(11) 0.0177(11) -0.0024(9) 0.0052(9) -0.0074(9)
N11 0.0183(9) 0.0165(9) 0.0161(9) -0.0033(8) 0.0025(8) -0.0022(7)
N12 0.0172(10) 0.0211(10) 0.0173(9) -0.0038(8) 0.0038(8) -0.0043(8)
N13 0.0229(11) 0.0287(11) 0.0159(10) -0.0032(8) 0.0033(8) -0.0046(9)
N14 0.0233(11) 0.0245(11) 0.0181(10) -0.0060(8) 0.0058(8) -0.0048(8)
C15 0.0158(11) 0.0259(12) 0.0177(11) -0.0017(9) 0.0066(9) -0.0027(9)
C16 0.0222(12) 0.0305(14) 0.0186(12) -0.0060(10) 0.0012(10) -0.0080(10)
O21 0.0181(8) 0.0230(8) 0.0178(8) -0.0017(7) 0.0018(7) -0.0004(7)
O22 0.0271(10) 0.0415(12) 0.0192(9) -0.0042(8) 0.0058(8) -0.0042(8)
C21 0.0127(10) 0.0242(11) 0.0188(11) -0.0025(10) 0.0051(8) 0.0011(9)
C22 0.0119(11) 0.0382(15) 0.0192(12) -0.0019(10) -0.0003(9) -0.0063(10)
C23 0.0121(10) 0.0317(13) 0.0182(11) -0.0037(10) 0.0008(9) -0.0041(9)
C24 0.0115(10) 0.0335(14) 0.0208(12) 0.0015(10) 0.0005(9) 0.0001(9)
N21 0.0178(10) 0.0229(10) 0.0180(10) -0.0010(8) 0.0019(8) -0.0029(8)
N22 0.0163(9) 0.0231(10) 0.0195(10) -0.0017(8) -0.0005(8) 0.0023(8)
N23 0.0196(10) 0.0334(12) 0.0160(9) -0.0014(9) 0.0012(8) -0.0053(9)
N24 0.0202(10) 0.0303(12) 0.0193(10) -0.0035(9) 0.0053(8) -0.0045(9)
C25 0.0198(12) 0.0248(12) 0.0227(12) -0.0007(10) 0.0062(10) 0.0055(10)
C26 0.0185(12) 0.0407(16) 0.0208(12) 0.0055(11) -0.0037(10) 0.0010(11)
O31 0.0253(9) 0.0237(9) 0.0204(9) 0.0009(7) 0.0033(7) 0.0048(7)
O32 0.0277(10) 0.0339(10) 0.0221(9) -0.0062(8) 0.0047(8) -0.0016(8)
C31 0.0207(12) 0.0159(11) 0.0246(12) 0.0016(9) 0.0056(10) 0.0070(9)
C32 0.0196(11) 0.0232(12) 0.0178(11) 0.0020(10) -0.0001(9) 0.0048(9)
C33 0.0195(12) 0.0236(12) 0.0222(12) 0.0035(10) 0.0049(9) 0.0070(9)
C34 0.0240(12) 0.0192(12) 0.0213(12) 0.0034(9) 0.0056(10) 0.0081(9)
N31 0.0190(10) 0.0302(12) 0.0201(10) 0.0039(9) 0.0049(8) 0.0048(9)
N32 0.0212(10) 0.0229(11) 0.0223(10) -0.0009(9) 0.0056(8) 0.0002(8)
N33 0.0205(10) 0.0234(11) 0.0212(10) -0.0028(8) 0.0054(8) 0.0037(8)
N34 0.0201(10) 0.0251(11) 0.0215(10) 0.0033(9) 0.0043(8) 0.0016(8)
C35 0.0340(15) 0.0160(11) 0.0264(13) -0.0066(10) 0.0101(11) -0.0025(10)
C36 0.0226(12) 0.0216(12) 0.0171(11) 0.0024(9) 0.0032(9) 0.0022(9)
N1 0.0169(10) 0.0248(11) 0.0227(10) -0.0055(9) 0.0002(8) 0.0047(8)
O11N 0.0176(8) 0.0248(9) 0.0256(9) -0.0043(7) 0.0037(7) -0.0026(7)
O12N 0.0246(9) 0.0303(10) 0.0236(9) -0.0055(8) 0.0070(7) -0.0067(8)
O13N 0.0248(10) 0.0354(11) 0.0363(11) -0.0192(9) 0.0010(8) 0.0007(8)
N2 0.0266(11) 0.0172(9) 0.0190(10) -0.0019(8) 0.0053(8) -0.0008(8)
O21N 0.0286(10) 0.0372(11) 0.0193(9) -0.0036(8) 0.0018(8) -0.0043(8)
O22N 0.0257(10) 0.0406(11) 0.0265(10) -0.0064(9) 0.0083(8) -0.0086(9)
O23N 0.0447(13) 0.0509(13) 0.0242(10) 0.0082(10) 0.0091(9) -0.0140(11)
N3 0.0149(9) 0.0278(11) 0.0221(10) 0.0016(9) 0.0013(8) 0.0016(8)
O31N 0.0265(10) 0.0396(11) 0.0228(9) -0.0078(8) -0.0040(8) 0.0063(8)
O32N 0.0316(11) 0.0257(10) 0.0430(12) 0.0007(9) -0.0022(9) -0.0042(8)
O33N 0.0416(13) 0.0306(11) 0.0348(11) 0.0110(9) -0.0091(9) -0.0078(9)
N4 0.139(8) 0.059(5) 0.079(5) -0.001(5) 0.057(5) 0.015(5)
O41N 0.131(9) 0.046(5) 0.071(6) -0.004(4) 0.068(6) 0.000(6)
O42N 0.143(8) 0.052(5) 0.071(5) -0.007(4) 0.058(6) 0.020(5)
O43N 0.118(10) 0.089(9) 0.102(8) 0.005(7) 0.066(8) 0.020(7)
N5 0.134(8) 0.053(5) 0.072(5) -0.004(4) 0.059(5) 0.002(5)
O51N 0.140(8) 0.053(5) 0.077(5) -0.001(5) 0.068(6) -0.007(6)
O52N 0.143(9) 0.040(5) 0.053(5) 0.001(4) 0.057(6) 0.013(6)
O53N 0.130(9) 0.062(6) 0.074(5) -0.009(5) 0.056(6) 0.015(5)
O1W 0.0283(10) 0.0419(12) 0.0238(10) -0.0021(9) 0.0091(8) -0.0019(9)
O2W 0.0420(13) 0.0348(11) 0.0365(12) -0.0028(9) 0.0130(10) 0.0002(10)
O3W 0.105(3) 0.0527(18) 0.0414(15) -0.0008(13) 0.0048(16) 0.0070(17)
Sm1 0.01470(6) 0.01684(6) 0.01366(6) -0.00201(5) 0.00232(4) -0.00012(4)

loop_
_atom_type_symbol
_atom_type_description
_atom_type_scat_dispersion_real
_atom_type_scat_dispersion_imag
_atom_type_scat_source
C C 0.0033 0.0016 'International Tables Vol C Tables 4.2.6.8 and 6.1.1.4'
H H 0.0000 0.0000 'International Tables Vol C Tables 4.2.6.8 and 6.1.1.4'
Eu Eu -0.1578 3.6682 'International Tables Vol C Tables 4.2.6.8 and 6.1.1.4'
N N 0.0061 0.0033 'International Tables Vol C Tables 4.2.6.8 and 6.1.1.4'
O O 0.0106 0.0060 'International Tables Vol C Tables 4.2.6.8 and 6.1.1.4'
Sm Sm -0.1638 3.4418 'International Tables Vol C Tables 4.2.6.8 and 6.1.1.4'

loop_
_geom_angle_atom_site_label_1
_geom_angle_atom_site_label_2
_geom_angle_atom_site_label_3
_geom_angle
_geom_angle_site_symmetry_1
_geom_angle_site_symmetry_3
_geom_angle_publ_flag
O1M Eu1 H2MA 64.2 . . ?
O1M Eu1 H2MB 85.2 . . ?
O1M Eu1 O11N 65.73(6) . . ?
O1M Eu1 O12N 69.61(6) . . ?
O2M Eu1 O1M 80.98(6) . . ?
O2M Eu1 H2MA 17.1 . . ?
O2M Eu1 H2MB 17.0 . . ?
O2M Eu1 O3M 73.78(6) . . ?
O2M Eu1 O4M 146.75(7) . . ?
O2M Eu1 O5M 138.71(6) . . ?
O2M Eu1 O21 69.00(6) . . ?
O2M Eu1 O11N 76.06(6) . . ?
O2M Eu1 O12N 125.95(6) . . ?
H2MA Eu1 H2MB 28.4 . . ?
O3M Eu1 O1M 134.14(6) . . ?
O3M Eu1 H2MA 88.9 . . ?
O3M Eu1 H2MB 60.8 . . ?
O3M Eu1 O4M 75.87(7) . . ?
O3M Eu1 O21 132.19(6) . . ?
O3M Eu1 O11N 71.30(6) . . ?
O3M Eu1 O12N 95.31(6) . . ?
O4M Eu1 O1M 131.06(6) . . ?
O4M Eu1 H2MA 163.7 . . ?
O4M Eu1 H2MB 136.6 . . ?
O4M Eu1 O21 126.17(7) . . ?
O4M Eu1 O11N 106.58(7) . . ?
O4M Eu1 O12N 69.99(6) . . ?
O5M Eu1 O1M 73.94(6) . . ?
O5M Eu1 H2MA 125.1 . . ?
O5M Eu1 H2MB 153.5 . . ?
O5M Eu1 O3M 145.54(7) . . ?
O5M Eu1 O4M 69.71(7) . . ?
O5M Eu1 O21 71.25(6) . . ?
O5M Eu1 O11N 119.98(6) . . ?
O5M Eu1 O12N 74.68(6) . . ?
O11 Eu1 O1M 142.15(6) . . ?
O11 Eu1 O2M 85.60(6) . . ?
O11 Eu1 H2MA 97.5 . . ?
O11 Eu1 H2MB 92.2 . . ?
O11 Eu1 O3M 73.61(6) . . ?
O11 Eu1 O4M 73.02(6) . . ?
O11 Eu1 O5M 94.45(6) . . ?
O11 Eu1 O21 74.64(6) . . ?
O11 Eu1 O11N 143.70(6) . . ?
O11 Eu1 O12N 142.96(6) . . ?
O21 Eu1 O1M 67.51(6) . . ?
O21 Eu1 H2MA 61.0 . . ?
O21 Eu1 H2MB 85.9 . . ?
O21 Eu1 O11N 124.70(6) . . ?
O21 Eu1 O12N 130.77(6) . . ?
O11N Eu1 H2MA 73.0 . . ?
O11N Eu1 H2MB 62.6 . . ?
O11N Eu1 O12N 50.87(6) . . ?
O12N Eu1 H2MA 117.9 . . ?
O12N Eu1 H2MB 113.5 . . ?
Eu1 O1M H1MA 121.1 . . ?
Eu1 O1M H1MB 134.4 . . ?
H1MA O1M H1MB 104.5 . . ?
H1MC O1M H1MD 104.5 . . ?
Sm1 O1M H1MC 121.1 . . ?
Sm1 O1M H1MD 134.4 . . ?
Eu1 O2M H2MA 109.0 . . ?
Eu1 O2M H2MB 109.1 . . ?
H2MA O2M H2MB 104.5 . . ?
H2MC O2M H2MD 104.5 . . ?
Sm1 O2M H2MC 109.0 . . ?
Sm1 O2M H2MD 109.1 . . ?
Eu1 O3M H3MA 128.2 . . ?
Eu1 O3M H3MB 127.3 . . ?
H3MA O3M H3MB 104.5 . . ?
H3MC O3M H3MD 104.5 . . ?
Sm1 O3M H3MC 128.2 . . ?
Sm1 O3M H3MD 127.3 . . ?
Eu1 O4M H4MA 119.8 . . ?
Eu1 O4M H4MB 135.8 . . ?
H4MA O4M H4MB 104.5 . . ?
H4MC O4M H4MD 104.5 . . ?
Sm1 O4M H4MC 119.8 . . ?
Sm1 O4M H4MD 135.8 . . ?
Eu1 O5M H5MA 109.4 . . ?
Eu1 O5M H5MB 109.4 . . ?
H5MA O5M H5MB 104.5 . . ?
H5MC O5M H5MD 104.5 . . ?
Sm1 O5M H5MC 109.4 . . ?
Sm1 O5M H5MD 109.4 . . ?
C11 O11 Eu1 159.31(16) . . ?
C11 O11 Sm1 159.31(16) . . ?
O11 C11 N11 124.9(2) . . ?
O11 C11 N12 125.2(2) . . ?
N11 C11 N12 109.9(2) . . ?
O12 C12 N13 126.2(3) . . ?
O12 C12 N14 125.3(3) . . ?
N14 C12 N13 108.5(2) . . ?
C14 C13 H13 111.6 . . ?
N11 C13 H13 111.6 . . ?
N11 C13 C14 103.38(19) . . ?
N14 C13 H13 111.6 . . ?
N14 C13 C14 103.3(2) . . ?
N14 C13 N11 114.6(2) . . ?
C13 C14 H14 111.7 . . ?
N12 C14 C13 102.66(19) . . ?
N12 C14 H14 111.7 . . ?
N12 C14 N13 115.3(2) . . ?
N13 C14 C13 103.0(2) . . ?
N13 C14 H14 111.7 . . ?
C11 N11 C13 110.96(19) . . ?
C11 N11 C36 121.64(19) . 3_666 ?
C36 N11 C13 123.0(2) 3_666 . ?
C11 N12 C14 112.2(2) . . ?
C11 N12 C15 123.3(2) . . ?
C14 N12 C15 124.3(2) . . ?
C12 N13 C14 111.4(2) . . ?
C12 N13 C16 122.1(2) . . ?
C16 N13 C14 124.1(2) . . ?
C12 N14 C13 112.7(2) . . ?
C12 N14 C35 123.5(2) . 3_666 ?
C13 N14 C35 123.6(2) . 3_666 ?
N12 C15 H15A 108.9 . . ?
N12 C15 H15B 108.9 . . ?
H15A C15 H15B 107.7 . . ?
N21 C15 N12 113.2(2) . . ?
N21 C15 H15A 108.9 . . ?
N21 C15 H15B 108.9 . . ?
N13 C16 H16A 109.0 . . ?
N13 C16 H16B 109.0 . . ?
N13 C16 N24 113.1(2) . . ?
H16A C16 H16B 107.8 . . ?
N24 C16 H16A 109.0 . . ?
N24 C16 H16B 109.0 . . ?
C21 O21 Eu1 156.49(17) . . ?
C21 O21 Sm1 156.49(17) . . ?
O21 C21 N21 125.8(2) . . ?
O21 C21 N22 124.9(2) . . ?
N21 C21 N22 109.3(2) . . ?
O22 C22 N23 125.2(3) . . ?
O22 C22 N24 125.9(3) . . ?
N24 C22 N23 108.8(2) . . ?
C24 C23 H23 111.7 . . ?
N21 C23 H23 111.7 . . ?
N21 C23 C24 102.8(2) . . ?
N24 C23 H23 111.7 . . ?
N24 C23 C24 103.2(2) . . ?
N24 C23 N21 115.1(2) . . ?
C23 C24 H24 111.5 . . ?
N22 C24 C23 103.29(19) . . ?
N22 C24 H24 111.5 . . ?
N23 C24 C23 103.2(2) . . ?
N23 C24 H24 111.5 . . ?
N23 C24 N22 115.3(2) . . ?
C15 N21 C23 124.3(2) . . ?
C21 N21 C15 122.8(2) . . ?
C21 N21 C23 112.7(2) . . ?
C21 N22 C24 111.4(2) . . ?
C21 N22 C25 122.3(2) . . ?
C25 N22 C24 123.8(2) . . ?
C22 N23 C24 112.3(2) . . ?
C22 N23 C26 123.4(2) . . ?
C24 N23 C26 124.2(2) . . ?
C22 N24 C16 124.2(2) . . ?
C22 N24 C23 111.5(2) . . ?
C23 N24 C16 122.9(2) . . ?
N22 C25 H25A 108.9 . . ?
N22 C25 H25B 108.9 . . ?
H25A C25 H25B 107.7 . . ?
N31 C25 N22 113.4(2) . . ?
N31 C25 H25A 108.9 . . ?
N31 C25 H25B 108.9 . . ?
N23 C26 H26A 109.0 . . ?
N23 C26 H26B 109.0 . . ?
N23 C26 N34 112.8(2) . . ?
H26A C26 H26B 107.8 . . ?
N34 C26 H26A 109.0 . . ?
N34 C26 H26B 109.0 . . ?
O31 C31 N31 126.2(2) . . ?
O31 C31 N32 125.9(2) . . ?
N31 C31 N32 107.9(2) . . ?
O32 C32 N33 126.3(2) . . ?
O32 C32 N34 125.8(2) . . ?
N34 C32 N33 107.9(2) . . ?
C34 C33 H33 111.8 . . ?
N31 C33 H33 111.8 . . ?
N31 C33 C34 103.2(2) . . ?
N34 C33 H33 111.8 . . ?
N34 C33 C34 103.4(2) . . ?
N34 C33 N31 114.2(2) . . ?
C33 C34 H34 111.9 . . ?
N32 C34 C33 103.1(2) . . ?
N32 C34 H34 111.9 . . ?
N32 C34 N33 114.2(2) . . ?
N33 C34 C33 103.3(2) . . ?
N33 C34 H34 111.9 . . ?
C25 N31 C33 123.7(2) . . ?
C31 N31 C25 122.9(2) . . ?
C31 N31 C33 112.9(2) . . ?
C31 N32 C34 112.9(2) . . ?
C31 N32 C35 122.5(2) . . ?
C35 N32 C34 122.6(2) . . ?
C32 N33 C34 112.2(2) . . ?
C32 N33 C36 123.6(2) . . ?
C36 N33 C34 122.7(2) . . ?
C32 N34 C26 123.3(2) . . ?
C32 N34 C33 112.9(2) . . ?
C33 N34 C26 121.6(2) . . ?
N14 C35 H35A 108.7 3_666 . ?
N14 C35 H35B 108.7 3_666 . ?
N32 C35 N14 114.2(2) . 3_666 ?
N32 C35 H35A 108.7 . . ?
N32 C35 H35B 108.7 . . ?
H35A C35 H35B 107.6 . . ?
N11 C36 H36A 108.8 3_666 . ?
N11 C36 H36B 108.8 3_666 . ?
N33 C36 N11 113.9(2) . 3_666 ?
N33 C36 H36A 108.8 . . ?
N33 C36 H36B 108.8 . . ?
H36A C36 H36B 107.7 . . ?
O11N N1 Eu1 59.04(11) . . ?
O11N N1 Sm1 59.04(11) . . ?
O12N N1 Eu1 59.20(12) . . ?
O12N N1 O11N 117.2(2) . . ?
O12N N1 Sm1 59.20(12) . . ?
O13N N1 Eu1 168.98(17) . . ?
O13N N1 O11N 121.6(2) . . ?
O13N N1 O12N 121.2(2) . . ?
O13N N1 Sm1 168.98(17) . . ?
N1 O11N Eu1 95.35(13) . . ?
N1 O11N Sm1 95.35(13) . . ?
N1 O12N Eu1 95.24(14) . . ?
N1 O12N Sm1 95.24(14) . . ?
O22N N2 O21N 120.6(2) . . ?
O22N N2 O23N 119.8(2) . . ?
O23N N2 O21N 119.6(2) . . ?
O32N N3 O31N 120.4(2) . . ?
O32N N3 O33N 120.2(2) . . ?
O33N N3 O31N 119.5(2) . . ?
O42N N4 O41N 120.3(7) . . ?
O42N N4 O43N 120.9(7) . . ?
O43N N4 O41N 118.8(7) . . ?
O51N N5 O52N 118.3(7) . . ?
O53N N5 O51N 120.4(7) . . ?
O53N N5 O52N 121.4(7) . . ?
H1WA O1W H1WB 104.5 . . ?
H2WA O2W H2WB 104.5 . . ?
H3WA O3W H3WB 104.5 . . ?
O1M Sm1 O11N 65.73(6) . . ?
O1M Sm1 O12N 69.61(6) . . ?
O2M Sm1 O1M 80.98(6) . . ?
O2M Sm1 O3M 73.78(6) . . ?
O2M Sm1 O4M 146.75(7) . . ?
O2M Sm1 O5M 138.71(6) . . ?
O2M Sm1 O21 69.00(6) . . ?
O2M Sm1 O11N 76.06(6) . . ?
O2M Sm1 O12N 125.95(6) . . ?
O3M Sm1 O1M 134.14(6) . . ?
O3M Sm1 O4M 75.87(7) . . ?
O3M Sm1 O21 132.19(6) . . ?
O3M Sm1 O11N 71.30(6) . . ?
O3M Sm1 O12N 95.31(6) . . ?
O4M Sm1 O1M 131.06(6) . . ?
O4M Sm1 O21 126.17(7) . . ?
O4M Sm1 O11N 106.58(7) . . ?
O4M Sm1 O12N 69.99(6) . . ?
O5M Sm1 O1M 73.94(6) . . ?
O5M Sm1 O3M 145.54(7) . . ?
O5M Sm1 O4M 69.71(7) . . ?
O5M Sm1 O21 71.25(6) . . ?
O5M Sm1 O11N 119.98(6) . . ?
O5M Sm1 O12N 74.68(6) . . ?
O11 Sm1 O1M 142.15(6) . . ?
O11 Sm1 O2M 85.60(6) . . ?
O11 Sm1 O3M 73.61(6) . . ?
O11 Sm1 O4M 73.02(6) . . ?
O11 Sm1 O5M 94.45(6) . . ?
O11 Sm1 O21 74.64(6) . . ?
O11 Sm1 O11N 143.70(6) . . ?
O11 Sm1 O12N 142.96(6) . . ?
O21 Sm1 O1M 67.51(6) . . ?
O21 Sm1 O11N 124.70(6) . . ?
O21 Sm1 O12N 130.77(6) . . ?
O11N Sm1 O12N 50.87(6) . . ?

loop_
_geom_bond_atom_site_label_1
_geom_bond_atom_site_label_2
_geom_bond_distance
_geom_bond_site_symmetry_2
_geom_bond_publ_flag
Eu1 O1M 2.5058(17) . ?
Eu1 O2M 2.3994(18) . ?
Eu1 H2MA 2.8059 . ?
Eu1 H2MB 2.8070 . ?
Eu1 O3M 2.4263(18) . ?
Eu1 O4M 2.4343(19) . ?
Eu1 O5M 2.4170(18) . ?
Eu1 O11 2.3772(16) . ?
Eu1 O21 2.4868(17) . ?
Eu1 O11N 2.5156(17) . ?
Eu1 O12N 2.5195(18) . ?
O1M H1MA 0.8700 . ?
O1M H1MB 0.8699 . ?
O1M H1MC 0.8700 . ?
O1M H1MD 0.8699 . ?
O1M Sm1 2.5058(17) . ?
O2M H2MA 0.8701 . ?
O2M H2MB 0.8696 . ?
O2M H2MC 0.8701 . ?
O2M H2MD 0.8696 . ?
O2M Sm1 2.3994(18) . ?
O3M H3MA 0.8696 . ?
O3M H3MB 0.8699 . ?
O3M H3MC 0.8696 . ?
O3M H3MD 0.8699 . ?
O3M Sm1 2.4263(18) . ?
O4M H4MA 0.8703 . ?
O4M H4MB 0.8702 . ?
O4M H4MC 0.8703 . ?
O4M H4MD 0.8702 . ?
O4M Sm1 2.4343(19) . ?
O5M H5MA 0.8702 . ?
O5M H5MB 0.8699 . ?
O5M H5MC 0.8702 . ?
O5M H5MD 0.8699 . ?
O5M Sm1 2.4170(18) . ?
O11 C11 1.238(3) . ?
O11 Sm1 2.3772(16) . ?
O12 C12 1.220(3) . ?
C11 N11 1.349(3) . ?
C11 N12 1.357(3) . ?
C12 N13 1.371(3) . ?
C12 N14 1.362(3) . ?
C13 H13 1.0000 . ?
C13 C14 1.551(4) . ?
C13 N11 1.461(3) . ?
C13 N14 1.437(3) . ?
C14 H14 1.0000 . ?
C14 N12 1.443(3) . ?
C14 N13 1.454(3) . ?
N11 C36 1.453(3) 3_666 ?
N12 C15 1.444(3) . ?
N13 C16 1.448(3) . ?
N14 C35 1.445(3) 3_666 ?
C15 H15A 0.9900 . ?
C15 H15B 0.9900 . ?
C15 N21 1.437(3) . ?
C16 H16A 0.9900 . ?
C16 H16B 0.9900 . ?
C16 N24 1.450(3) . ?
O21 C21 1.227(3) . ?
O21 Sm1 2.4868(17) . ?
O22 C22 1.232(3) . ?
C21 N21 1.351(3) . ?
C21 N22 1.364(3) . ?
C22 N23 1.363(4) . ?
C22 N24 1.362(3) . ?
C23 H23 1.0000 . ?
C23 C24 1.552(4) . ?
C23 N21 1.449(3) . ?
C23 N24 1.445(3) . ?
C24 H24 1.0000 . ?
C24 N22 1.459(3) . ?
C24 N23 1.434(3) . ?
N22 C25 1.453(3) . ?
N23 C26 1.444(3) . ?
C25 H25A 0.9900 . ?
C25 H25B 0.9900 . ?
C25 N31 1.441(3) . ?
C26 H26A 0.9900 . ?
C26 H26B 0.9900 . ?
C26 N34 1.446(3) . ?
O31 C31 1.221(3) . ?
O32 C32 1.220(3) . ?
C31 N31 1.360(3) . ?
C31 N32 1.368(3) . ?
C32 N33 1.371(3) . ?
C32 N34 1.368(3) . ?
C33 H33 1.0000 . ?
C33 C34 1.546(4) . ?
C33 N31 1.452(3) . ?
C33 N34 1.438(3) . ?
C34 H34 1.0000 . ?
C34 N32 1.447(3) . ?
C34 N33 1.452(3) . ?
N32 C35 1.440(3) . ?
N33 C36 1.435(3) . ?
C35 N14 1.445(3) 3_666 ?
C35 H35A 0.9900 . ?
C35 H35B 0.9900 . ?
C36 N11 1.453(3) 3_666 ?
C36 H36A 0.9900 . ?
C36 H36B 0.9900 . ?
N1 O11N 1.268(3) . ?
N1 O12N 1.265(3) . ?
N1 O13N 1.232(3) . ?
N1 Sm1 2.921(2) . ?
O11N Sm1 2.5156(17) . ?
O12N Sm1 2.5195(18) . ?
N2 O21N 1.250(3) . ?
N2 O22N 1.244(3) . ?
N2 O23N 1.245(3) . ?
N3 O31N 1.262(3) . ?
N3 O32N 1.239(3) . ?
N3 O33N 1.242(3) . ?
N4 O41N 1.246(8) . ?
N4 O42N 1.226(8) . ?
N4 O43N 1.239(8) . ?
N5 O51N 1.241(8) . ?
N5 O52N 1.244(8) . ?
N5 O53N 1.221(8) . ?
O1W H1WA 0.8703 . ?
O1W H1WB 0.8699 . ?
O2W H2WA 0.8705 . ?
O2W H2WB 0.8697 . ?
O3W H3WA 0.8698 . ?
O3W H3WB 0.8699 . ?
